data_7038415
loop_
_publ_author_name
'Lucas, Stephanie J.'
'Lord, Rianne M.'
'Basri, Aida M.'
'Allison, Simon J.'
'Phillips, Roger M.'
'Blacker, A. John'
'McGowan, Patrick C.'

_publ_section_title
;
 Increasing anti-cancer activity with longer tether lengths of group 9 Cp*
 complexes.
;
_journal_issue 16
_journal_name_full 'Dalton transactions (Cambridge, England : 2003)'
_journal_page_first 6812
_journal_page_last 6815
_journal_paper_doi 10.1039/c6dt00186f
_journal_volume 45
_journal_year 2016
_chemical_formula_moiety 'C24 H38 Cl4 O2 Rh2'
_chemical_formula_sum 'C24 H38 Cl4 O2 Rh2'
_chemical_formula_weight 706.16
_chemical_name_systematic
; 
 ? 
;
_space_group_IT_number 14
_symmetry_cell_setting monoclinic
_symmetry_space_group_name_Hall '-P 2yn'
_symmetry_space_group_name_H-M 'P 1 21/n 1'
_atom_sites_solution_hydrogens geom
_atom_sites_solution_primary direct
_atom_sites_solution_secondary difmap
_audit_creation_method SHELXL-97
_audit_update_record
;
2015-12-11 deposited with the CCDC.
2016-02-17 downloaded from the CCDC.
;
_cell_angle_alpha 90.00
_cell_angle_beta 96.481(6)
_cell_angle_gamma 90.00
_cell_formula_units_Z 2
_cell_length_a 8.5285(11)
_cell_length_b 14.713(2)
_cell_length_c 11.1401(16)
_cell_measurement_reflns_used 8040
_cell_measurement_temperature 150(2)
_cell_measurement_theta_max 30.46
_cell_measurement_theta_min 2.30
_cell_volume 1388.9(3)
_computing_cell_refinement 'APEX 2 software, Bruker Nonius 2004'
_computing_data_collection 'APEX 2 software, Bruker Nonius 2004'
_computing_data_reduction 'SAINT, Bruker Nonius 2004'
_computing_molecular_graphics 'ORTEX (McArdle, 1995)'
_computing_publication_material 'local program'
_computing_structure_refinement 'SHELXL-97 (Sheldrick, 1997)'
_computing_structure_solution 'SHELXS-97 (Sheldrick, 1990)'
_diffrn_ambient_temperature 150(2)
_diffrn_detector_area_resol_mean '120 microns'
_diffrn_measured_fraction_theta_full 0.972
_diffrn_measured_fraction_theta_max 0.973
_diffrn_measurement_device_type 'Bruker X8 Apex diffractometer'
_diffrn_measurement_method 'Rotation images'
_diffrn_radiation_monochromator graphite
_diffrn_radiation_source 'fine-focus sealed tube'
_diffrn_radiation_type MoK\a
_diffrn_radiation_wavelength 0.71073
_diffrn_reflns_av_R_equivalents 0.0588
_diffrn_reflns_av_sigmaI/netI 0.0304
_diffrn_reflns_limit_h_max 12
_diffrn_reflns_limit_h_min -11
_diffrn_reflns_limit_k_max 20
_diffrn_reflns_limit_k_min -20
_diffrn_reflns_limit_l_max 15
_diffrn_reflns_limit_l_min -15
_diffrn_reflns_number 41729
_diffrn_reflns_theta_full 30.58
_diffrn_reflns_theta_max 30.58
_diffrn_reflns_theta_min 2.30
_diffrn_standards_decay_% 0
_diffrn_standards_interval_count 0
_diffrn_standards_interval_time 0
_diffrn_standards_number 0
_exptl_absorpt_coefficient_mu 1.592
_exptl_absorpt_correction_T_max 0.9105
_exptl_absorpt_correction_T_min 0.4858
_exptl_absorpt_correction_type multi-scan
_exptl_absorpt_process_details
;
Sheldrick, G.M. (2002). SADABS v. 2.03. University of Gottingen, Germany.
;
_exptl_crystal_colour red
_exptl_crystal_density_diffrn 1.689
_exptl_crystal_density_method 'not measured'
_exptl_crystal_description Fragment
_exptl_crystal_F_000 712
_exptl_crystal_size_max 0.53
_exptl_crystal_size_mid 0.12
_exptl_crystal_size_min 0.06
_refine_diff_density_max 0.836
_refine_diff_density_min -0.966
_refine_diff_density_rms 0.098
_refine_ls_extinction_method none
_refine_ls_goodness_of_fit_ref 1.074
_refine_ls_hydrogen_treatment constr
_refine_ls_matrix_type full
_refine_ls_number_parameters 149
_refine_ls_number_reflns 4144
_refine_ls_number_restraints 0
_refine_ls_restrained_S_all 1.074
_refine_ls_R_factor_all 0.0338
_refine_ls_R_factor_gt 0.0279
_refine_ls_shift/su_max 0.001
_refine_ls_shift/su_mean 0.000
_refine_ls_structure_factor_coef Fsqd
_refine_ls_weighting_details 'calc w=1/[\s^2^(Fo^2^)+(0.0325P)^2^+1.0860P] where P=(Fo^2^+2Fc^2^)/3'
_refine_ls_weighting_scheme calc
_refine_ls_wR_factor_gt 0.0681
_refine_ls_wR_factor_ref 0.0728
_reflns_number_gt 3632
_reflns_number_total 4144
_reflns_threshold_expression >2sigma(I)
_cod_data_source_file c6dt00186f2.cif
_cod_data_source_block added_by_encifer
_cod_depositor_comments 'Adding full bibliography for 7038415--7038419.cif.'
_cod_original_sg_symbol_H-M P21/n
_cod_database_code 7038415

loop_
_symmetry_equiv_pos_as_xyz
'x, y, z'
'-x+1/2, y+1/2, -z+1/2'
'-x, -y, -z'
'x-1/2, -y-1/2, z-1/2'

loop_
_atom_site_label
_atom_site_type_symbol
_atom_site_fract_x
_atom_site_fract_y
_atom_site_fract_z
_atom_site_U_iso_or_equiv
_atom_site_adp_type
_atom_site_occupancy
_atom_site_symmetry_multiplicity
_atom_site_calc_flag
_atom_site_refinement_flags
Rh1 Rh 0.844233(17) 0.034086(11) 0.878448(13) 0.02178(6) Uani 1 1 d .
Cl1 Cl 0.78491(7) -0.12508(4) 0.83438(5) 0.03168(12) Uani 1 1 d .
Cl2 Cl 1.12985(6) -0.00186(4) 0.90117(4) 0.02637(11) Uani 1 1 d .
O1 O 1.0116(3) 0.14644(14) 0.39205(18) 0.0517(5) Uani 1 1 d .
H1 H 1.0482 0.1533 0.3257 0.062 Uiso 1 1 calc R
C1 C 0.7908(3) 0.10205(15) 0.70906(18) 0.0277(4) Uani 1 1 d .
C2 C 0.8813(3) 0.16383(15) 0.79301(19) 0.0278(4) Uani 1 1 d .
C3 C 0.7940(3) 0.17811(15) 0.89606(19) 0.0273(4) Uani 1 1 d .
C4 C 0.6471(3) 0.12685(15) 0.8744(2) 0.0284(4) Uani 1 1 d .
C5 C 0.6436(3) 0.08217(15) 0.7586(2) 0.0294(4) Uani 1 1 d .
C6 C 1.0375(3) 0.20624(17) 0.7768(2) 0.0377(5) Uani 1 1 d .
H6A H 1.0208 0.2685 0.7468 0.057 Uiso 1 1 calc R
H6B H 1.0898 0.1706 0.7186 0.057 Uiso 1 1 calc R
H6C H 1.1039 0.2074 0.8546 0.057 Uiso 1 1 calc R
C7 C 0.8433(3) 0.23793(17) 1.0035(2) 0.0377(5) Uani 1 1 d .
H7A H 0.9585 0.2372 1.0208 0.057 Uiso 1 1 calc R
H7B H 0.7960 0.2152 1.0739 0.057 Uiso 1 1 calc R
H7C H 0.8074 0.3003 0.9857 0.057 Uiso 1 1 calc R
C8 C 0.5197(3) 0.12605(18) 0.9574(2) 0.0390(5) Uani 1 1 d .
H8A H 0.4581 0.1823 0.9468 0.059 Uiso 1 1 calc R
H8B H 0.5678 0.1215 1.0413 0.059 Uiso 1 1 calc R
H8C H 0.4501 0.0738 0.9382 0.059 Uiso 1 1 calc R
C9 C 0.5100(3) 0.02526(18) 0.6990(3) 0.0427(6) Uani 1 1 d .
H9A H 0.4507 -0.0010 0.7609 0.064 Uiso 1 1 calc R
H9B H 0.5527 -0.0237 0.6526 0.064 Uiso 1 1 calc R
H9C H 0.4397 0.0635 0.6446 0.064 Uiso 1 1 calc R
C10 C 0.8378(3) 0.07265(17) 0.58826(19) 0.0338(5) Uani 1 1 d .
H10A H 0.7969 0.0107 0.5693 0.041 Uiso 1 1 calc R
H10B H 0.9544 0.0704 0.5928 0.041 Uiso 1 1 calc R
C11 C 0.7735(3) 0.13799(17) 0.4867(2) 0.0348(5) Uani 1 1 d .
H11A H 0.6579 0.1299 0.4699 0.042 Uiso 1 1 calc R
H11B H 0.7938 0.2014 0.5139 0.042 Uiso 1 1 calc R
C12 C 0.8494(3) 0.1219(2) 0.3706(2) 0.0399(6) Uani 1 1 d .
H12A H 0.8393 0.0571 0.3470 0.048 Uiso 1 1 calc R
H12B H 0.7958 0.1591 0.3042 0.048 Uiso 1 1 calc R

loop_
_atom_site_aniso_label
_atom_site_aniso_U_11
_atom_site_aniso_U_22
_atom_site_aniso_U_33
_atom_site_aniso_U_23
_atom_site_aniso_U_13
_atom_site_aniso_U_12
Rh1 0.01972(9) 0.02540(10) 0.02033(9) 0.00057(5) 0.00276(6) -0.00096(5)
Cl1 0.0323(3) 0.0283(3) 0.0350(3) -0.0032(2) 0.0061(2) -0.0054(2)
Cl2 0.0214(2) 0.0364(3) 0.0219(2) 0.00227(19) 0.00497(17) 0.00135(19)
O1 0.0593(13) 0.0516(12) 0.0481(11) -0.0055(9) 0.0234(9) -0.0033(10)
C1 0.0309(11) 0.0308(11) 0.0212(9) 0.0042(8) 0.0010(8) 0.0039(8)
C2 0.0269(10) 0.0267(10) 0.0301(10) 0.0051(8) 0.0044(8) -0.0008(8)
C3 0.0260(10) 0.0270(10) 0.0288(9) 0.0012(8) 0.0025(8) 0.0013(8)
C4 0.0244(10) 0.0297(11) 0.0312(10) 0.0027(8) 0.0040(8) 0.0017(8)
C5 0.0245(10) 0.0310(11) 0.0315(10) 0.0026(8) -0.0017(8) 0.0006(8)
C6 0.0318(12) 0.0349(12) 0.0476(13) 0.0064(10) 0.0099(10) -0.0055(9)
C7 0.0420(14) 0.0341(12) 0.0366(12) -0.0065(10) 0.0021(10) -0.0013(10)
C8 0.0315(12) 0.0399(13) 0.0487(14) 0.0041(11) 0.0180(10) 0.0037(10)
C9 0.0325(13) 0.0472(15) 0.0450(14) -0.0012(11) -0.0106(11) -0.0081(10)
C10 0.0425(13) 0.0350(12) 0.0243(10) 0.0021(9) 0.0049(9) 0.0082(10)
C11 0.0398(13) 0.0377(12) 0.0269(10) 0.0025(9) 0.0035(9) 0.0074(10)
C12 0.0466(16) 0.0465(15) 0.0272(11) 0.0013(10) 0.0074(10) 0.0114(11)

loop_
_atom_type_symbol
_atom_type_description
_atom_type_scat_dispersion_real
_atom_type_scat_dispersion_imag
_atom_type_scat_source
C C 0.0033 0.0016 'International Tables Vol C Tables 4.2.6.8 and 6.1.1.4'
H H 0.0000 0.0000 'International Tables Vol C Tables 4.2.6.8 and 6.1.1.4'
O O 0.0106 0.0060 'International Tables Vol C Tables 4.2.6.8 and 6.1.1.4'
Cl Cl 0.1484 0.1585 'International Tables Vol C Tables 4.2.6.8 and 6.1.1.4'
Rh Rh -1.1178 0.9187 'International Tables Vol C Tables 4.2.6.8 and 6.1.1.4'

loop_
_geom_angle_atom_site_label_1
_geom_angle_atom_site_label_2
_geom_angle_atom_site_label_3
_geom_angle
_geom_angle_site_symmetry_3
C1 Rh1 C4 66.34(8) .
C1 Rh1 C5 39.56(9) .
C4 Rh1 C5 38.99(8) .
C1 Rh1 C2 39.60(8) .
C4 Rh1 C2 65.62(8) .
C5 Rh1 C2 65.60(8) .
C1 Rh1 C3 66.39(8) .
C4 Rh1 C3 39.31(8) .
C5 Rh1 C3 65.64(8) .
C2 Rh1 C3 39.03(8) .
C1 Rh1 Cl1 104.66(6) .
C4 Rh1 Cl1 117.37(6) .
C5 Rh1 Cl1 93.33(6) .
C2 Rh1 Cl1 142.59(6) .
C3 Rh1 Cl1 156.47(6) .
C1 Rh1 Cl2 107.41(6) .
C4 Rh1 Cl2 152.90(6) .
C5 Rh1 Cl2 146.28(6) .
C2 Rh1 Cl2 92.44(6) .
C3 Rh1 Cl2 113.59(6) .
Cl1 Rh1 Cl2 89.70(2) .
C1 Rh1 Cl2 161.25(6) 3_757
C4 Rh1 Cl2 97.08(6) 3_757
C5 Rh1 Cl2 130.29(6) 3_757
C2 Rh1 Cl2 126.83(6) 3_757
C3 Rh1 Cl2 95.35(6) 3_757
Cl1 Rh1 Cl2 90.51(2) 3_757
Cl2 Rh1 Cl2 83.198(18) 3_757
Rh1 Cl2 Rh1 96.801(18) 3_757
C12 O1 H1 109.5 .
C5 C1 C2 107.32(18) .
C5 C1 C10 127.4(2) .
C2 C1 C10 125.1(2) .
C5 C1 Rh1 71.26(12) .
C2 C1 Rh1 71.42(11) .
C10 C1 Rh1 126.91(15) .
C3 C2 C1 108.38(19) .
C3 C2 C6 125.2(2) .
C1 C2 C6 126.4(2) .
C3 C2 Rh1 70.60(12) .
C1 C2 Rh1 68.98(12) .
C6 C2 Rh1 126.38(16) .
C2 C3 C4 107.56(18) .
C2 C3 C7 126.2(2) .
C4 C3 C7 126.2(2) .
C2 C3 Rh1 70.36(12) .
C4 C3 Rh1 69.86(12) .
C7 C3 Rh1 126.91(16) .
C5 C4 C3 108.29(19) .
C5 C4 C8 127.0(2) .
C3 C4 C8 124.7(2) .
C5 C4 Rh1 70.68(12) .
C3 C4 Rh1 70.83(12) .
C8 C4 Rh1 126.61(16) .
C4 C5 C1 108.36(19) .
C4 C5 C9 125.8(2) .
C1 C5 C9 125.8(2) .
C4 C5 Rh1 70.33(12) .
C1 C5 Rh1 69.19(11) .
C9 C5 Rh1 126.56(17) .
C2 C6 H6A 109.5 .
C2 C6 H6B 109.5 .
H6A C6 H6B 109.5 .
C2 C6 H6C 109.5 .
H6A C6 H6C 109.5 .
H6B C6 H6C 109.5 .
C3 C7 H7A 109.5 .
C3 C7 H7B 109.5 .
H7A C7 H7B 109.5 .
C3 C7 H7C 109.5 .
H7A C7 H7C 109.5 .
H7B C7 H7C 109.5 .
C4 C8 H8A 109.5 .
C4 C8 H8B 109.5 .
H8A C8 H8B 109.5 .
C4 C8 H8C 109.5 .
H8A C8 H8C 109.5 .
H8B C8 H8C 109.5 .
C5 C9 H9A 109.5 .
C5 C9 H9B 109.5 .
H9A C9 H9B 109.5 .
C5 C9 H9C 109.5 .
H9A C9 H9C 109.5 .
H9B C9 H9C 109.5 .
C1 C10 C11 111.58(19) .
C1 C10 H10A 109.3 .
C11 C10 H10A 109.3 .
C1 C10 H10B 109.3 .
C11 C10 H10B 109.3 .
H10A C10 H10B 108.0 .
C12 C11 C10 112.1(2) .
C12 C11 H11A 109.2 .
C10 C11 H11A 109.2 .
C12 C11 H11B 109.2 .
C10 C11 H11B 109.2 .
H11A C11 H11B 107.9 .
O1 C12 C11 108.3(2) .
O1 C12 H12A 110.0 .
C11 C12 H12A 110.0 .
O1 C12 H12B 110.0 .
C11 C12 H12B 110.0 .
H12A C12 H12B 108.4 .

loop_
_geom_bond_atom_site_label_1
_geom_bond_atom_site_label_2
_geom_bond_distance
_geom_bond_site_symmetry_2
Rh1 C1 2.139(2) .
Rh1 C4 2.162(2) .
Rh1 C5 2.167(2) .
Rh1 C2 2.172(2) .
Rh1 C3 2.175(2) .
Rh1 Cl1 2.4342(7) .
Rh1 Cl2 2.4775(6) .
Rh1 Cl2 2.4858(6) 3_757
Cl2 Rh1 2.4857(6) 3_757
O1 C12 1.424(3) .
O1 H1 0.8400 .
C1 C5 1.457(3) .
C1 C2 1.461(3) .
C1 C10 1.510(3) .
C2 C3 1.452(3) .
C2 C6 1.501(3) .
C3 C4 1.459(3) .
C3 C7 1.507(3) .
C4 C5 1.445(3) .
C4 C8 1.504(3) .
C5 C9 1.506(3) .
C6 H6A 0.9800 .
C6 H6B 0.9800 .
C6 H6C 0.9800 .
C7 H7A 0.9800 .
C7 H7B 0.9800 .
C7 H7C 0.9800 .
C8 H8A 0.9800 .
C8 H8B 0.9800 .
C8 H8C 0.9800 .
C9 H9A 0.9800 .
C9 H9B 0.9800 .
C9 H9C 0.9800 .
C10 C11 1.538(3) .
C10 H10A 0.9900 .
C10 H10B 0.9900 .
C11 C12 1.528(3) .
C11 H11A 0.9900 .
C11 H11B 0.9900 .
C12 H12A 0.9900 .
C12 H12B 0.9900 .
